data_4323136
loop_
_publ_author_name
'F. Albert Cotton'
'Evgeny V. Dikarev'
'Santiago Herrero'

_publ_section_title
;
 Mixed Chloride/Amine Complexes of Dimolybdenum(II). 1. Preparation,
 Characterization, and Crystal Structure of Mo2Cl4(NHEt2)4: A
 Quadruply-Bonded Dimolybdenum Compound with Diethylamine Ligands
;
_journal_name_full 'Inorganic Chemistry'
_journal_page_first 5862
_journal_page_last 5868
_journal_paper_doi 10.1021/ic980702d
_journal_volume 37
_journal_year 1998
_chemical_compound_source synthesized
_chemical_formula_analytical 'not measured'
_chemical_formula_moiety '[N H2 (C2 H5)2]3 [Mo2 (N (C2 H5)2) Cl8]'
_chemical_formula_structural '[NH2Et2]3[Mo2(\m-NEt2)(\m-Cl)2Cl6]'
_chemical_formula_sum 'C16 H46 Cl8 Mo2 N4'
_chemical_formula_weight 770.05
_chemical_melting_point ?
_chemical_name_systematic
; 
 Tris(diethylammonium) (\m2-diethylamido)-bis(\m2-chloro)-
 -hexachloro-di-molybdenum(III)
;
_space_group_IT_number 14
_symmetry_cell_setting monoclinic
_symmetry_space_group_name_Hall '-P 2yn'
_symmetry_space_group_name_H-M 'P 1 21/n 1'
_atom_sites_solution_hydrogens geom
_atom_sites_solution_primary direct
_atom_sites_solution_secondary difmap
_audit_creation_method SHELXL
_cell_angle_alpha 90.00
_cell_angle_beta 95.558(8)
_cell_angle_gamma 90.00
_cell_formula_units_Z 4
_cell_length_a 10.335(1)
_cell_length_b 18.061(1)
_cell_length_c 16.775(1)
_cell_measurement_reflns_used 235
_cell_measurement_temperature 213(2)
_cell_measurement_theta_max 20.80
_cell_measurement_theta_min 9.05
_cell_volume 3116.5(4)
_computing_cell_refinement 'MADNES (Enraf-Nonius, 1989)'
_computing_data_collection 'MADNES (Enraf-Nonius, 1989)'
_computing_data_reduction 'PROCOR (Kabsch, 1988)'
_computing_molecular_graphics 'SHELXTL V.5 (Siemens, 1994)'
_computing_publication_material CIFTAB
_computing_structure_refinement 'SHELXL-93 (Sheldrick, 1993)'
_computing_structure_solution 'SHELXTL V.5 (Siemens, 1994)'
_diffrn_ambient_temperature 213(2)
_diffrn_measurement_device 'Nonius FAST area detector'
_diffrn_measurement_method 'Ellipsoid-mask fitting'
_diffrn_radiation_monochromator graphite
_diffrn_radiation_source 'fine-focus sealed tube'
_diffrn_radiation_type MoK\a
_diffrn_radiation_wavelength 0.71073
_diffrn_reflns_av_R_equivalents 0.0747
_diffrn_reflns_av_sigmaI/netI 0.0501
_diffrn_reflns_limit_h_max 11
_diffrn_reflns_limit_h_min -11
_diffrn_reflns_limit_k_max 19
_diffrn_reflns_limit_k_min -17
_diffrn_reflns_limit_l_max 18
_diffrn_reflns_limit_l_min -18
_diffrn_reflns_number 14358
_diffrn_reflns_theta_max 22.57
_diffrn_reflns_theta_min 2.22
_diffrn_standards_number 'None (area detector data)'
_exptl_absorpt_coefficient_mu 1.504
_exptl_absorpt_correction_type none
_exptl_crystal_colour greenish-brown
_exptl_crystal_density_diffrn 1.641
_exptl_crystal_density_meas ?
_exptl_crystal_density_method none
_exptl_crystal_description block-shaped
_exptl_crystal_F_000 1560
_exptl_crystal_size_max 0.18
_exptl_crystal_size_mid 0.10
_exptl_crystal_size_min 0.10
_refine_diff_density_max 0.902
_refine_diff_density_min -0.473
_refine_diff_density_rms 0.122
_refine_ls_extinction_coef noref
_refine_ls_extinction_method none
_refine_ls_goodness_of_fit_all 1.108
_refine_ls_goodness_of_fit_obs 1.074
_refine_ls_hydrogen_treatment noref
_refine_ls_matrix_type full
_refine_ls_number_parameters 271
_refine_ls_number_reflns 4094
_refine_ls_number_restraints 0
_refine_ls_restrained_S_all 1.113
_refine_ls_restrained_S_obs 1.074
_refine_ls_R_factor_all 0.0702
_refine_ls_R_factor_obs 0.0516
_refine_ls_shift/esd_max 0.001
_refine_ls_shift/esd_mean 0.000
_refine_ls_structure_factor_coef Fsqd
_refine_ls_weighting_details 'w=1/[\s^2^(Fo^2^)+(0.0401P)^2^+21.7678P] where P=(Fo^2^+2Fc^2^)/3'
_refine_ls_weighting_scheme calc
_refine_ls_wR_factor_all 0.1324
_refine_ls_wR_factor_obs 0.1149
_reflns_number_observed 3361
_reflns_number_total 4099
_reflns_observed_criterion >2sigma(I)
_cod_data_source_file ic980702d_1.cif
_cod_data_source_block '[NH2Et2]3[Mo2Cl8(NEt2)]'
_cod_depositor_comments
;
The following automatic conversions were performed:

'_chemical_melting_point' value 'not measured' was changed to '?' -
the value is undefined or not given.

Automatic conversion script
Id: cif_fix_values 1673 2011-04-08 12:14:43Z adriana 

The following automatic conversions were performed:

'_exptl_crystal_density_meas' value 'not measured' was changed to '?'
- the value is perceived as not measured.

Automatic conversion script
Id: cif_fix_values 3008 2015-01-20 13:52:24Z robertas 

The following automatic conversions were performed:

'_refine_ls_weighting_scheme' value 'calc
w=1/[\s^2^(Fo^2^)+(0.0401P)^2^+21.7678P] where P=(Fo^2^+2Fc^2^)/3'
was changed to 'calc'. New tag '_refine_ls_weighting_details' was
created. The value of the new tag was set to
'w=1/[\s^2^(Fo^2^)+(0.0401P)^2^+21.7678P] where P=(Fo^2^+2Fc^2^)/3'.

Automatic conversion script
Id: cif_fix_values 3143 2015-03-26 13:38:13Z robertas 
;
_cod_database_code 4323136

loop_
_symmetry_equiv_pos_as_xyz
'x, y, z'
'-x+1/2, y+1/2, -z+1/2'
'-x, -y, -z'
'x-1/2, -y-1/2, z-1/2'

loop_
_atom_site_aniso_label
_atom_site_aniso_U_11
_atom_site_aniso_U_22
_atom_site_aniso_U_33
_atom_site_aniso_U_23
_atom_site_aniso_U_13
_atom_site_aniso_U_12
Mo1 0.0270(4) 0.0310(4) 0.0423(4) -0.0039(3) 0.0003(3) -0.0028(3)
Mo2 0.0254(4) 0.0313(4) 0.0499(5) -0.0040(3) 0.0011(3) -0.0022(3)
Cl1 0.0313(11) 0.0426(12) 0.0499(13) 0.0051(10) -0.0010(9) -0.0018(9)
Cl2 0.0334(11) 0.0410(12) 0.068(2) -0.0169(11) 0.0073(10) 0.0002(9)
Cl3 0.0419(12) 0.0518(13) 0.0456(13) -0.0114(10) -0.0008(10) -0.0114(10)
Cl4 0.0339(11) 0.0621(15) 0.0568(14) -0.0100(11) 0.0068(10) -0.0012(10)
Cl5 0.0627(15) 0.0375(12) 0.0611(15) 0.0041(11) -0.0043(12) -0.0104(11)
Cl6 0.0451(13) 0.062(2) 0.068(2) 0.0022(13) 0.0192(12) -0.0084(11)
Cl7 0.0462(13) 0.0307(12) 0.079(2) -0.0044(11) -0.0013(11) -0.0038(10)
Cl8 0.0320(12) 0.0479(14) 0.085(2) -0.0114(12) -0.0131(11) 0.0013(10)
N1 0.035(4) 0.021(3) 0.048(4) -0.004(3) -0.004(3) 0.001(3)
C1 0.053(5) 0.041(5) 0.044(5) -0.006(4) 0.009(4) -0.002(4)
C2 0.076(7) 0.070(7) 0.058(7) -0.014(5) 0.016(6) -0.012(6)
C3 0.060(6) 0.046(6) 0.047(6) -0.002(4) -0.013(5) -0.007(5)
C4 0.072(7) 0.060(7) 0.055(6) 0.004(5) -0.022(5) -0.003(5)
N2 0.060(5) 0.057(5) 0.049(5) -0.001(4) 0.010(4) -0.010(4)
C5 0.077(7) 0.061(7) 0.052(6) 0.016(5) -0.007(5) 0.001(6)
C6 0.065(7) 0.095(9) 0.058(7) 0.003(6) -0.001(6) -0.023(6)
C7 0.093(10) 0.103(10) 0.091(10) -0.008(8) 0.022(8) 0.026(8)
C8 0.118(13) 0.231(21) 0.091(11) -0.015(12) 0.061(10) -0.017(14)
N3 0.043(5) 0.053(5) 0.100(7) -0.020(5) 0.000(5) 0.008(4)
C9 0.078(8) 0.057(7) 0.071(8) -0.004(6) -0.014(6) 0.005(6)
C10 0.087(9) 0.092(10) 0.101(10) -0.014(8) 0.011(8) 0.001(8)
C11 0.081(8) 0.039(6) 0.106(9) 0.004(6) 0.002(7) 0.010(6)
C12 0.078(8) 0.066(8) 0.134(12) 0.007(8) 0.014(8) -0.020(7)
N4 0.043(5) 0.094(7) 0.060(6) 0.018(5) -0.005(4) 0.000(5)
C13 0.050(7) 0.118(12) 0.142(14) 0.050(11) 0.009(8) 0.013(7)
C14 0.095(10) 0.066(9) 0.160(15) 0.004(9) 0.041(10) 0.011(7)
C15 0.063(8) 0.171(16) 0.070(9) -0.021(9) 0.016(7) -0.038(9)
C16 0.064(8) 0.172(16) 0.112(12) -0.073(12) 0.015(8) -0.007(10)

loop_
_atom_site_label
_atom_site_type_symbol
_atom_site_fract_x
_atom_site_fract_y
_atom_site_fract_z
_atom_site_U_iso_or_equiv
_atom_site_thermal_displace_type
_atom_site_occupancy
_atom_site_calc_flag
_atom_site_refinement_flags
_atom_site_disorder_group
Mo1 Mo 0.02559(6) 0.67724(4) 0.26200(4) 0.0336(2) Uani 1 d . .
Mo2 Mo -0.16046(6) 0.59630(4) 0.27045(4) 0.0357(2) Uani 1 d . .
Cl1 Cl 0.0493(2) 0.56348(12) 0.34484(13) 0.0416(5) Uani 1 d . .
Cl2 Cl -0.1683(2) 0.72497(12) 0.31833(14) 0.0474(6) Uani 1 d . .
Cl3 Cl 0.1437(2) 0.74428(12) 0.37945(13) 0.0467(6) Uani 1 d . .
Cl4 Cl 0.2396(2) 0.64614(13) 0.22268(14) 0.0508(6) Uani 1 d . .
Cl5 Cl 0.0177(2) 0.78945(12) 0.18424(15) 0.0545(6) Uani 1 d . .
Cl6 Cl -0.2587(2) 0.56525(14) 0.3975(2) 0.0576(6) Uani 1 d . .
Cl7 Cl -0.1789(2) 0.46662(11) 0.2324(2) 0.0523(6) Uani 1 d . .
Cl8 Cl -0.3796(2) 0.62111(13) 0.2099(2) 0.0563(7) Uani 1 d . .
N1 N -0.0724(6) 0.6192(3) 0.1619(4) 0.035(2) Uani 1 d . .
C1 C 0.0017(9) 0.5593(5) 0.1248(5) 0.046(2) Uani 1 d . .
H1A H -0.0600(9) 0.5214(5) 0.1034(5) 0.055 Uiso 1 calc R .
H1B H 0.0604(9) 0.5361(5) 0.1669(5) 0.055 Uiso 1 calc R .
C2 C 0.0805(11) 0.5837(6) 0.0588(6) 0.067(3) Uani 1 d . .
H2A H 0.1248(11) 0.5413(6) 0.0386(6) 0.101 Uiso 1 calc R .
H2B H 0.1442(11) 0.6202(6) 0.0794(6) 0.101 Uiso 1 calc R .
H2C H 0.0235(11) 0.6055(6) 0.0157(6) 0.101 Uiso 1 calc R .
C3 C -0.1506(9) 0.6623(5) 0.0987(5) 0.052(2) Uani 1 d . .
H3A H -0.0912(9) 0.6901(5) 0.0677(5) 0.063 Uiso 1 calc R .
H3B H -0.2037(9) 0.6984(5) 0.1247(5) 0.063 Uiso 1 calc R .
C4 C -0.2390(10) 0.6159(6) 0.0419(6) 0.064(3) Uani 1 d . .
H4A H -0.2864(10) 0.6477(6) 0.0027(6) 0.096 Uiso 1 calc R .
H4B H -0.2999(10) 0.5892(6) 0.0717(6) 0.096 Uiso 1 calc R .
H4C H -0.1873(10) 0.5808(6) 0.0146(6) 0.096 Uiso 1 calc R .
N2 N 0.0241(8) 0.3464(4) 0.4935(5) 0.055(2) Uani 1 d . .
H2D H 0.0787(8) 0.3776(4) 0.5230(5) 0.066 Uiso 1 calc R .
H2E H -0.0163(8) 0.3181(4) 0.5285(5) 0.066 Uiso 1 calc R .
C5 C -0.0765(10) 0.3919(6) 0.4468(6) 0.064(3) Uani 1 d . .
H5A H -0.0353(10) 0.4221(6) 0.4079(6) 0.077 Uiso 1 calc R .
H5B H -0.1171(10) 0.4253(6) 0.4831(6) 0.077 Uiso 1 calc R .
C6 C -0.1789(10) 0.3435(7) 0.4036(6) 0.073(3) Uani 1 d . .
H6A H -0.2433(10) 0.3743(7) 0.3736(6) 0.110 Uiso 1 calc R .
H6B H -0.2205(10) 0.3141(7) 0.4422(6) 0.110 Uiso 1 calc R .
H6C H -0.1388(10) 0.3110(7) 0.3671(6) 0.110 Uiso 1 calc R .
C7 C 0.1033(13) 0.2972(8) 0.4479(8) 0.095(4) Uani 1 d . .
H7A H 0.0468(13) 0.2622(8) 0.4166(8) 0.114 Uiso 1 calc R .
H7B H 0.1633(13) 0.2688(8) 0.4851(8) 0.114 Uiso 1 calc R .
C8 C 0.1787(16) 0.3414(11) 0.3933(9) 0.143(7) Uani 1 d . .
H8A H 0.2305(16) 0.3084(11) 0.3636(9) 0.215 Uiso 1 calc R .
H8B H 0.2354(16) 0.3756(11) 0.4245(9) 0.215 Uiso 1 calc R .
H8C H 0.1191(16) 0.3690(11) 0.3561(9) 0.215 Uiso 1 calc R .
N3 N 0.0195(8) 0.0777(5) 0.6879(6) 0.066(2) Uani 1 d . .
H3C H 0.0086(8) 0.1273(5) 0.6938(6) 0.079 Uiso 1 calc R .
H3D H 0.1018(8) 0.0666(5) 0.7087(6) 0.079 Uiso 1 calc R .
C9 C 0.0088(11) 0.0611(6) 0.6018(7) 0.070(3) Uani 1 d . .
H9A H -0.0788(11) 0.0741(6) 0.5784(7) 0.084 Uiso 1 calc R .
H9B H 0.0204(11) 0.0078(6) 0.5946(7) 0.084 Uiso 1 calc R .
C10 C 0.1046(13) 0.1011(7) 0.5588(8) 0.093(4) Uani 1 d . .
H10A H 0.0930(13) 0.0880(7) 0.5025(8) 0.140 Uiso 1 calc R .
H10B H 0.1916(13) 0.0876(7) 0.5809(8) 0.140 Uiso 1 calc R .
H10C H 0.0924(13) 0.1540(7) 0.5647(8) 0.140 Uiso 1 calc R .
C11 C -0.0729(11) 0.0390(6) 0.7365(8) 0.076(3) Uani 1 d . .
H11A H -0.0502(11) 0.0502(6) 0.7933(8) 0.091 Uiso 1 calc R .
H11B H -0.0646(11) -0.0146(6) 0.7294(8) 0.091 Uiso 1 calc R .
C12 C -0.2106(12) 0.0616(7) 0.7131(9) 0.092(4) Uani 1 d . .
H12A H -0.2678(12) 0.0354(7) 0.7459(9) 0.138 Uiso 1 calc R .
H12B H -0.2338(12) 0.0497(7) 0.6571(9) 0.138 Uiso 1 calc R .
H12C H -0.2194(12) 0.1145(7) 0.7210(9) 0.138 Uiso 1 calc R .
N4 N 0.0386(8) 0.1765(5) 0.1287(5) 0.066(2) Uani 1 d . .
H4D H -0.0253(8) 0.1527(5) 0.1523(5) 0.079 Uiso 1 calc R .
H4E H 0.1128(8) 0.1739(5) 0.1625(5) 0.079 Uiso 1 calc R .
C13 C 0.0029(12) 0.2529(9) 0.1160(10) 0.103(5) Uani 1 d . .
H13A H -0.0848(12) 0.2557(9) 0.0882(10) 0.124 Uiso 1 calc R .
H13B H 0.0630(12) 0.2764(9) 0.0820(10) 0.124 Uiso 1 calc R .
C14 C 0.0062(14) 0.2925(7) 0.1917(10) 0.105(5) Uani 1 d . .
H14A H -0.0182(14) 0.3437(7) 0.1816(10) 0.158 Uiso 1 calc R .
H14B H 0.0933(14) 0.2903(7) 0.2189(10) 0.158 Uiso 1 calc R .
H14C H -0.0544(14) 0.2697(7) 0.2250(10) 0.158 Uiso 1 calc R .
C15 C 0.0596(12) 0.1382(10) 0.0513(7) 0.101(5) Uani 1 d . .
H15A H 0.1239(12) 0.1658(10) 0.0239(7) 0.121 Uiso 1 calc R .
H15B H -0.0221(12) 0.1376(10) 0.0164(7) 0.121 Uiso 1 calc R .
C16 C 0.1064(13) 0.0601(10) 0.0661(9) 0.115(6) Uani 1 d . .
H16A H 0.1192(13) 0.0367(10) 0.0154(9) 0.173 Uiso 1 calc R .
H16B H 0.0422(13) 0.0325(10) 0.0925(9) 0.173 Uiso 1 calc R .
H16C H 0.1880(13) 0.0607(10) 0.1000(9) 0.173 Uiso 1 calc R .

loop_
_atom_type_symbol
_atom_type_description
_atom_type_scat_dispersion_real
_atom_type_scat_dispersion_imag
_atom_type_scat_source
C C 0.0033 0.0016 'International Tables Vol C Tables 4.2.6.8 and 6.1.1.4'
H H 0.0000 0.0000 'International Tables Vol C Tables 4.2.6.8 and 6.1.1.4'
N N 0.0061 0.0033 'International Tables Vol C Tables 4.2.6.8 and 6.1.1.4'
Cl Cl 0.1484 0.1585 'International Tables Vol C Tables 4.2.6.8 and 6.1.1.4'
Mo Mo -1.6832 0.6857 'International Tables Vol C Tables 4.2.6.8 and 6.1.1.4'

loop_
_geom_angle_atom_site_label_1
_geom_angle_atom_site_label_2
_geom_angle_atom_site_label_3
_geom_angle
_geom_angle_site_symmetry_1
_geom_angle_site_symmetry_3
_geom_angle_publ_flag
N1 Mo1 Cl5 89.9(2) . . y
N1 Mo1 Mo2 55.7(2) . . y
Cl5 Mo1 Mo2 123.54(7) . . y
N1 Mo1 Cl4 92.7(2) . . y
Cl5 Mo1 Cl4 91.79(9) . . y
Mo2 Mo1 Cl4 128.45(6) . . y
N1 Mo1 Cl2 97.6(2) . . y
Cl5 Mo1 Cl2 85.81(9) . . y
Mo2 Mo1 Cl2 60.57(5) . . y
Cl4 Mo1 Cl2 169.41(8) . . y
N1 Mo1 Cl1 92.7(2) . . y
Cl5 Mo1 Cl1 176.14(8) . . y
Mo2 Mo1 Cl1 60.31(5) . . y
Cl4 Mo1 Cl1 85.27(8) . . y
Cl2 Mo1 Cl1 96.63(8) . . y
N1 Mo1 Cl3 179.1(2) . . y
Cl5 Mo1 Cl3 90.43(8) . . y
Mo2 Mo1 Cl3 124.64(6) . . y
Cl4 Mo1 Cl3 86.50(8) . . y
Cl2 Mo1 Cl3 83.21(7) . . y
Cl1 Mo1 Cl3 86.90(7) . . y
N1 Mo2 Cl7 89.5(2) . . y
N1 Mo2 Mo1 55.5(2) . . y
Cl7 Mo2 Mo1 127.35(6) . . y
N1 Mo2 Cl8 93.7(2) . . y
Cl7 Mo2 Cl8 91.25(8) . . y
Mo1 Mo2 Cl8 125.09(7) . . y
N1 Mo2 Cl2 97.2(2) . . y
Cl7 Mo2 Cl2 172.28(8) . . y
Mo1 Mo2 Cl2 60.16(5) . . y
Cl8 Mo2 Cl2 84.48(8) . . y
N1 Mo2 Cl1 92.9(2) . . y
Cl7 Mo2 Cl1 86.79(8) . . y
Mo1 Mo2 Cl1 60.82(5) . . y
Cl8 Mo2 Cl1 173.08(9) . . y
Cl2 Mo2 Cl1 96.70(7) . . y
N1 Mo2 Cl6 177.9(2) . . y
Cl7 Mo2 Cl6 88.85(9) . . y
Mo1 Mo2 Cl6 124.81(7) . . y
Cl8 Mo2 Cl6 87.64(9) . . y
Cl2 Mo2 Cl6 84.56(8) . . y
Cl1 Mo2 Cl6 85.68(8) . . y
Mo2 Cl1 Mo1 58.87(5) . . y
Mo1 Cl2 Mo2 59.27(5) . . y
C3 N1 C1 110.3(7) . . n
C3 N1 Mo1 118.8(5) . . n
C1 N1 Mo1 117.2(5) . . n
C3 N1 Mo2 117.2(5) . . n
C1 N1 Mo2 119.3(5) . . n
Mo1 N1 Mo2 68.8(2) . . y
N1 C1 C2 115.5(7) . . n
N1 C3 C4 114.3(7) . . n
C7 N2 C5 117.1(9) . . n
N2 C5 C6 110.9(9) . . n
N2 C7 C8 110.3(12) . . n
C9 N3 C11 116.8(9) . . n
N3 C9 C10 113.1(9) . . n
N3 C11 C12 111.8(9) . . n
C13 N4 C15 111.7(11) . . n
N4 C13 C14 111.0(12) . . n
N4 C15 C16 111.1(11) . . n

loop_
_geom_bond_atom_site_label_1
_geom_bond_atom_site_label_2
_geom_bond_distance
_geom_bond_site_symmetry_2
_geom_bond_publ_flag
Mo1 N1 2.149(6) . y
Mo1 Cl5 2.407(2) . y
Mo1 Mo2 2.4305(10) . y
Mo1 Cl4 2.434(2) . y
Mo1 Cl2 2.453(2) . y
Mo1 Cl1 2.479(2) . y
Mo1 Cl3 2.524(2) . y
Mo2 N1 2.154(7) . y
Mo2 Cl7 2.430(2) . y
Mo2 Cl8 2.432(2) . y
Mo2 Cl2 2.463(2) . y
Mo2 Cl1 2.467(2) . y
Mo2 Cl6 2.512(2) . y
N1 C3 1.489(10) . n
N1 C1 1.494(10) . n
C1 C2 1.503(13) . n
C3 C4 1.510(12) . n
N2 C7 1.472(13) . n
N2 C5 1.486(12) . n
C5 C6 1.503(13) . n
C7 C8 1.49(2) . n
N3 C9 1.468(13) . n
N3 C11 1.489(14) . n
C9 C10 1.47(2) . n
C11 C12 1.50(2) . n
N4 C13 1.44(2) . n
N4 C15 1.504(15) . n
C13 C14 1.45(2) . n
C15 C16 1.51(2) . n
